data_7004486
loop_
_publ_author_name
'Samantaray, Manoja K.'
'Pang, Keliang'
'Shaikh, Mobin M.'
'Ghosh, Prasenjit'

_publ_section_title
;
 Unprecedented long-range 1,7-bromination in gold complexes of
 N-(aryl)imino functionalized N-heterocyclic carbenes
;
_journal_issue 36
_journal_name_full 'Dalton Transactions'
_journal_page_first 4893
_journal_page_last 4902
_journal_paper_doi 10.1039/b807830k
_journal_year 2008
_chemical_formula_sum 'C24 H29 Au Cl N3'
_chemical_formula_weight 591.92
_chemical_name_systematic
;

?

;
_space_group_IT_number 14
_symmetry_cell_setting monoclinic
_symmetry_space_group_name_Hall '-P 2ybc'
_symmetry_space_group_name_H-M 'P 1 21/c 1'
_atom_sites_solution_hydrogens geom
_atom_sites_solution_primary direct
_atom_sites_solution_secondary difmap
_audit_creation_method SHELXL-97
_cell_angle_alpha 90.00
_cell_angle_beta 102.459(2)
_cell_angle_gamma 90.00
_cell_formula_units_Z 8
_cell_length_a 26.680(3)
_cell_length_b 9.8510(11)
_cell_length_c 17.901(2)
_cell_measurement_reflns_used 4706
_cell_measurement_temperature 125(2)
_cell_measurement_theta_max 31.42
_cell_measurement_theta_min 2.21
_cell_volume 4594.0(9)
_computing_cell_refinement 'Bruker SMART'
_computing_data_collection 'Bruker SMART'
_computing_data_reduction 'Bruker SAINT'
_computing_molecular_graphics 'Bruker SHELXTL'
_computing_publication_material 'Bruker SHELXTL'
_computing_structure_refinement 'SHELXL-97 (Sheldrick, 1997)'
_computing_structure_solution 'SHELXS-97 (Sheldrick, 1990)'
_diffrn_ambient_temperature 125(2)
_diffrn_measured_fraction_theta_full 0.917
_diffrn_measured_fraction_theta_max 0.917
_diffrn_measurement_device_type 'CCD area detector'
_diffrn_measurement_method 'phi and omega scans'
_diffrn_radiation_monochromator graphite
_diffrn_radiation_source 'fine-focus sealed tube'
_diffrn_radiation_type MoK\a
_diffrn_radiation_wavelength 0.71073
_diffrn_reflns_av_R_equivalents 0.0498
_diffrn_reflns_av_sigmaI/netI 0.0642
_diffrn_reflns_limit_h_max 40
_diffrn_reflns_limit_h_min 0
_diffrn_reflns_limit_k_max 0
_diffrn_reflns_limit_k_min -14
_diffrn_reflns_limit_l_max 26
_diffrn_reflns_limit_l_min -26
_diffrn_reflns_number 71646
_diffrn_reflns_theta_full 32.61
_diffrn_reflns_theta_max 32.61
_diffrn_reflns_theta_min 1.56
_exptl_absorpt_coefficient_mu 6.536
_exptl_absorpt_correction_T_max 0.2919
_exptl_absorpt_correction_T_min 0.2919
_exptl_absorpt_correction_type empirical
_exptl_absorpt_process_details TWINABS
_exptl_crystal_colour Colorless
_exptl_crystal_density_diffrn 1.712
_exptl_crystal_density_method 'not measured'
_exptl_crystal_description Block
_exptl_crystal_F_000 2320
_exptl_crystal_size_max 0.25
_exptl_crystal_size_mid 0.25
_exptl_crystal_size_min 0.25
_refine_diff_density_max 1.609
_refine_diff_density_min -2.393
_refine_diff_density_rms 0.171
_refine_ls_extinction_method none
_refine_ls_goodness_of_fit_ref 1.111
_refine_ls_hydrogen_treatment constr
_refine_ls_matrix_type full
_refine_ls_number_parameters 524
_refine_ls_number_reflns 15372
_refine_ls_number_restraints 0
_refine_ls_restrained_S_all 1.111
_refine_ls_R_factor_all 0.0531
_refine_ls_R_factor_gt 0.0416
_refine_ls_shift/su_max 0.001
_refine_ls_shift/su_mean 0.000
_refine_ls_structure_factor_coef Fsqd
_refine_ls_weighting_details 'calc w=1/[\s^2^(Fo^2^)+(0.0000P)^2^+62.6721P] where P=(Fo^2^+2Fc^2^)/3'
_refine_ls_weighting_scheme calc
_refine_ls_wR_factor_gt 0.0886
_refine_ls_wR_factor_ref 0.0932
_reflns_number_gt 17622
_reflns_number_total 20263
_reflns_threshold_expression >2sigma(I)
_cod_data_source_file b807830k.txt
_cod_data_source_block 1c
_cod_depositor_comments
;
The following automatic conversions were performed:
'_symmetry_cell_setting' value 'Monoclinic' changed to 'monoclinic'
according to '/home/saulius/struct/CIF-dictionaries/cif_core.dic'
dictionary named 'cif_core.dic' version 2.4.1 from
2010-06-29.

'_exptl_absorpt_correction_type' value 'Empirical' changed to
'empirical' according to
'/home/saulius/struct/CIF-dictionaries/cif_core.dic' dictionary named
'cif_core.dic' version 2.4.1 from 2010-06-29.

Automatic conversion script
Id: cif_fix_enum 1527 2010-12-29 10:47:43Z saulius 
;
_cod_original_cell_volume 4594.1(9)
_cod_original_sg_symbol_H-M P2(1)/c
_cod_database_code 7004486

loop_
_symmetry_equiv_pos_as_xyz
'x, y, z'
'-x, y+1/2, -z+1/2'
'-x, -y, -z'
'x, -y-1/2, z-1/2'

loop_
_atom_site_label
_atom_site_type_symbol
_atom_site_fract_x
_atom_site_fract_y
_atom_site_fract_z
_atom_site_U_iso_or_equiv
_atom_site_adp_type
_atom_site_occupancy
_atom_site_symmetry_multiplicity
_atom_site_calc_flag
_atom_site_refinement_flags
_atom_site_disorder_assembly
_atom_site_disorder_group
Au1 Au 0.327587(10) 0.37802(2) 0.356058(15) 0.01827(5) Uani 1 1 d . . .
Cl1 Cl 0.30938(7) 0.34569(19) 0.47371(10) 0.0286(4) Uani 1 1 d . . .
N11 N 0.3780(2) 0.5008(5) 0.2381(4) 0.0229(12) Uani 1 1 d . . .
N12 N 0.3268(2) 0.3415(5) 0.1893(3) 0.0177(11) Uani 1 1 d . . .
N13 N 0.3776(2) 0.1117(5) 0.2294(3) 0.0150(10) Uani 1 1 d . . .
C101 C 0.3446(3) 0.4084(6) 0.2552(4) 0.0220(14) Uani 1 1 d . . .
C102 C 0.3805(3) 0.4930(7) 0.1619(4) 0.0276(16) Uani 1 1 d . . .
H10A H 0.4007 0.5480 0.1362 0.033 Uiso 1 1 calc R . .
C103 C 0.3485(3) 0.3918(7) 0.1313(4) 0.0261(15) Uani 1 1 d . . .
H10B H 0.3421 0.3609 0.0799 0.031 Uiso 1 1 calc R . .
C104 C 0.2967(3) 0.2172(6) 0.1827(4) 0.0189(13) Uani 1 1 d . . .
H10C H 0.2762 0.2092 0.1297 0.023 Uiso 1 1 calc R . .
H10D H 0.2724 0.2229 0.2173 0.023 Uiso 1 1 calc R . .
C105 C 0.3297(3) 0.0899(6) 0.2023(3) 0.0165(12) Uani 1 1 d . . .
C106 C 0.4083(3) 0.5956(7) 0.2927(5) 0.0308(17) Uani 1 1 d . . .
H10E H 0.3998 0.5838 0.3429 0.046 Uiso 1 1 calc R . .
H10F H 0.4005 0.6888 0.2750 0.046 Uiso 1 1 calc R . .
H10G H 0.4449 0.5775 0.2969 0.046 Uiso 1 1 calc R . .
C111 C 0.3022(2) -0.0391(6) 0.1881(4) 0.0174(12) Uani 1 1 d . . .
C112 C 0.3109(3) -0.1421(7) 0.2433(4) 0.0230(14) Uani 1 1 d . . .
H11A H 0.3346 -0.1277 0.2904 0.028 Uiso 1 1 calc R . .
C113 C 0.2853(3) -0.2649(7) 0.2299(5) 0.0291(17) Uani 1 1 d . . .
H11B H 0.2911 -0.3338 0.2680 0.035 Uiso 1 1 calc R . .
C114 C 0.2513(3) -0.2870(8) 0.1613(5) 0.0335(19) Uani 1 1 d . . .
H11C H 0.2343 -0.3721 0.1519 0.040 Uiso 1 1 calc R . .
C115 C 0.2416(3) -0.1873(8) 0.1062(5) 0.0343(19) Uani 1 1 d . . .
H11D H 0.2181 -0.2034 0.0591 0.041 Uiso 1 1 calc R . .
C116 C 0.2669(3) -0.0613(7) 0.1199(4) 0.0251(15) Uani 1 1 d . . .
H11E H 0.2597 0.0086 0.0826 0.030 Uiso 1 1 calc R . .
C121 C 0.4152(2) 0.0081(6) 0.2473(4) 0.0157(11) Uani 1 1 d . . .
C122 C 0.4364(2) -0.0165(6) 0.3258(4) 0.0156(12) Uani 1 1 d . . .
C123 C 0.4789(3) -0.1016(7) 0.3452(4) 0.0215(14) Uani 1 1 d . . .
H12A H 0.4934 -0.1193 0.3976 0.026 Uiso 1 1 calc R . .
C124 C 0.5002(2) -0.1604(7) 0.2893(4) 0.0227(15) Uani 1 1 d . . .
H12B H 0.5298 -0.2161 0.3035 0.027 Uiso 1 1 calc R . .
C125 C 0.4787(3) -0.1387(6) 0.2131(4) 0.0205(12) Uani 1 1 d . . .
H12C H 0.4933 -0.1819 0.1753 0.025 Uiso 1 1 calc R . .
C126 C 0.4358(3) -0.0542(6) 0.1901(4) 0.0172(12) Uani 1 1 d . . .
C131 C 0.4132(3) 0.0511(6) 0.3875(4) 0.0193(12) Uani 1 1 d . . .
H13A H 0.3770 0.0758 0.3633 0.023 Uiso 1 1 calc R . .
C132 C 0.4116(3) -0.0422(8) 0.4549(4) 0.0320(18) Uani 1 1 d . . .
H13B H 0.3930 -0.1255 0.4362 0.048 Uiso 1 1 calc R . .
H13C H 0.3941 0.0040 0.4905 0.048 Uiso 1 1 calc R . .
H13D H 0.4467 -0.0652 0.4813 0.048 Uiso 1 1 calc R . .
C133 C 0.4415(3) 0.1828(7) 0.4151(4) 0.0286(16) Uani 1 1 d . . .
H13E H 0.4418 0.2420 0.3712 0.043 Uiso 1 1 calc R . .
H13F H 0.4769 0.1619 0.4411 0.043 Uiso 1 1 calc R . .
H13G H 0.4241 0.2289 0.4508 0.043 Uiso 1 1 calc R . .
C141 C 0.4133(3) -0.0306(7) 0.1059(4) 0.0200(13) Uani 1 1 d . . .
H14A H 0.3857 0.0397 0.1014 0.024 Uiso 1 1 calc R . .
C142 C 0.3890(3) -0.1613(7) 0.0673(4) 0.0282(16) Uani 1 1 d . . .
H14B H 0.3627 -0.1939 0.0938 0.042 Uiso 1 1 calc R . .
H14C H 0.4156 -0.2308 0.0699 0.042 Uiso 1 1 calc R . .
H14D H 0.3731 -0.1425 0.0137 0.042 Uiso 1 1 calc R . .
C143 C 0.4536(3) 0.0207(8) 0.0631(4) 0.0284(16) Uani 1 1 d . . .
H14E H 0.4691 0.1046 0.0870 0.043 Uiso 1 1 calc R . .
H14F H 0.4372 0.0387 0.0095 0.043 Uiso 1 1 calc R . .
H14G H 0.4804 -0.0483 0.0653 0.043 Uiso 1 1 calc R . .
Au2 Au 0.166625(10) 0.36176(2) 0.170167(15) 0.01869(5) Uani 1 1 d . . .
Cl2 Cl 0.18623(8) 0.3185(2) 0.05428(10) 0.0330(4) Uani 1 1 d . . .
N21 N 0.1138(2) 0.4993(5) 0.2791(4) 0.0215(12) Uani 1 1 d . . .
N22 N 0.1632(2) 0.3436(5) 0.3378(3) 0.0184(11) Uani 1 1 d . . .
N23 N 0.1199(2) 0.1011(5) 0.3093(3) 0.0161(10) Uani 1 1 d . . .
C201 C 0.1479(3) 0.4028(6) 0.2689(4) 0.0169(12) Uani 1 1 d . . .
C202 C 0.1085(3) 0.4996(7) 0.3540(4) 0.0261(16) Uani 1 1 d . . .
H20A H 0.0871 0.5582 0.3756 0.031 Uiso 1 1 calc R . .
C203 C 0.1392(3) 0.4018(7) 0.3910(4) 0.0219(14) Uani 1 1 d . . .
H20B H 0.1436 0.3775 0.4434 0.026 Uiso 1 1 calc R . .
C204 C 0.1968(2) 0.2266(6) 0.3537(4) 0.0177(12) Uani 1 1 d . . .
H20C H 0.2162 0.2304 0.4074 0.021 Uiso 1 1 calc R . .
H20D H 0.2219 0.2292 0.3202 0.021 Uiso 1 1 calc R . .
C205 C 0.1665(3) 0.0932(5) 0.3403(3) 0.0132(11) Uani 1 1 d . . .
C206 C 0.0867(3) 0.5906(8) 0.2200(5) 0.0340(18) Uani 1 1 d . . .
H20E H 0.0967 0.5710 0.1716 0.051 Uiso 1 1 calc R . .
H20F H 0.0955 0.6848 0.2350 0.051 Uiso 1 1 calc R . .
H20G H 0.0496 0.5776 0.2137 0.051 Uiso 1 1 calc R . .
C211 C 0.1988(3) -0.0311(6) 0.3669(4) 0.0166(12) Uani 1 1 d . . .
C212 C 0.1847(3) -0.1594(7) 0.3352(4) 0.0244(15) Uani 1 1 d . . .
H21A H 0.1550 -0.1683 0.2954 0.029 Uiso 1 1 calc R . .
C213 C 0.2136(3) -0.2728(7) 0.3614(5) 0.0286(16) Uani 1 1 d . . .
H21B H 0.2031 -0.3589 0.3396 0.034 Uiso 1 1 calc R . .
C214 C 0.2567(3) -0.2633(7) 0.4178(4) 0.0275(16) Uani 1 1 d . . .
H21C H 0.2760 -0.3424 0.4356 0.033 Uiso 1 1 calc R . .
C215 C 0.2723(3) -0.1376(8) 0.4491(4) 0.0310(17) Uani 1 1 d . . .
H21D H 0.3027 -0.1299 0.4878 0.037 Uiso 1 1 calc R . .
C216 C 0.2434(3) -0.0229(7) 0.4238(4) 0.0246(15) Uani 1 1 d . . .
H21E H 0.2543 0.0629 0.4457 0.029 Uiso 1 1 calc R . .
C221 C 0.0828(2) -0.0028(6) 0.2914(4) 0.0174(13) Uani 1 1 d . . .
C222 C 0.0609(3) -0.0244(6) 0.2140(4) 0.0186(13) Uani 1 1 d . . .
C223 C 0.0186(3) -0.1120(7) 0.1957(4) 0.0234(15) Uani 1 1 d . . .
H22A H 0.0038 -0.1297 0.1434 0.028 Uiso 1 1 calc R . .
C224 C -0.0018(3) -0.1728(7) 0.2513(5) 0.0263(15) Uani 1 1 d . . .
H22B H -0.0311 -0.2300 0.2376 0.032 Uiso 1 1 calc R . .
C225 C 0.0207(3) -0.1501(7) 0.3279(4) 0.0237(14) Uani 1 1 d . . .
H22C H 0.0066 -0.1932 0.3662 0.028 Uiso 1 1 calc R . .
C226 C 0.0634(3) -0.0656(6) 0.3501(4) 0.0195(13) Uani 1 1 d . . .
C231 C 0.0832(3) 0.0476(7) 0.1535(4) 0.0222(14) Uani 1 1 d . . .
H23A H 0.0913 0.1428 0.1716 0.027 Uiso 1 1 calc R . .
C232 C 0.1335(3) -0.0173(8) 0.1435(4) 0.0308(17) Uani 1 1 d . . .
H23B H 0.1575 -0.0228 0.1933 0.046 Uiso 1 1 calc R . .
H23C H 0.1486 0.0380 0.1085 0.046 Uiso 1 1 calc R . .
H23D H 0.1266 -0.1089 0.1223 0.046 Uiso 1 1 calc R . .
C233 C 0.0467(3) 0.0558(8) 0.0753(5) 0.0347(19) Uani 1 1 d . . .
H23E H 0.0143 0.0979 0.0807 0.052 Uiso 1 1 calc R . .
H23F H 0.0399 -0.0358 0.0542 0.052 Uiso 1 1 calc R . .
H23G H 0.0623 0.1106 0.0407 0.052 Uiso 1 1 calc R . .
C241 C 0.0843(3) -0.0322(7) 0.4337(4) 0.0223(14) Uani 1 1 d . . .
H24A H 0.1203 0.0006 0.4386 0.027 Uiso 1 1 calc R . .
C242 C 0.0860(4) -0.1532(8) 0.4870(4) 0.039(2) Uani 1 1 d . . .
H24B H 0.1062 -0.2262 0.4707 0.058 Uiso 1 1 calc R . .
H24C H 0.0510 -0.1855 0.4851 0.058 Uiso 1 1 calc R . .
H24D H 0.1019 -0.1259 0.5394 0.058 Uiso 1 1 calc R . .
C243 C 0.0529(3) 0.0858(8) 0.4570(5) 0.0349(18) Uani 1 1 d . . .
H24E H 0.0531 0.1625 0.4222 0.052 Uiso 1 1 calc R . .
H24F H 0.0683 0.1139 0.5095 0.052 Uiso 1 1 calc R . .
H24G H 0.0175 0.0560 0.4541 0.052 Uiso 1 1 calc R . .

loop_
_atom_site_aniso_label
_atom_site_aniso_U_11
_atom_site_aniso_U_22
_atom_site_aniso_U_33
_atom_site_aniso_U_23
_atom_site_aniso_U_13
_atom_site_aniso_U_12
Au1 0.02022(11) 0.01751(10) 0.01733(11) -0.00181(9) 0.00461(11) -0.00177(9)
Cl1 0.0305(9) 0.0401(10) 0.0156(8) -0.0041(7) 0.0057(7) -0.0115(8)
N11 0.028(3) 0.014(2) 0.028(3) 0.000(2) 0.009(3) -0.001(2)
N12 0.017(3) 0.017(2) 0.020(3) 0.0044(19) 0.005(2) 0.004(2)
N13 0.019(3) 0.017(2) 0.010(2) 0.0010(19) 0.0057(19) 0.0018(19)
C101 0.022(3) 0.015(3) 0.028(4) 0.001(3) 0.003(3) 0.006(2)
C102 0.032(4) 0.025(3) 0.029(4) 0.008(3) 0.012(3) 0.002(3)
C103 0.035(4) 0.024(3) 0.021(3) 0.002(3) 0.008(3) 0.007(3)
C104 0.016(3) 0.021(3) 0.018(3) -0.001(2) 0.001(2) 0.002(2)
C105 0.030(3) 0.011(2) 0.012(3) -0.0020(19) 0.010(3) -0.002(3)
C106 0.035(4) 0.022(3) 0.035(4) -0.001(3) 0.006(3) -0.008(3)
C111 0.014(3) 0.019(3) 0.022(3) -0.004(2) 0.009(2) 0.000(2)
C112 0.021(3) 0.018(3) 0.031(4) 0.001(3) 0.008(3) 0.001(3)
C113 0.025(4) 0.018(3) 0.047(5) 0.002(3) 0.014(3) 0.000(3)
C114 0.027(4) 0.027(4) 0.052(5) -0.010(4) 0.020(4) -0.009(3)
C115 0.031(4) 0.036(4) 0.037(5) -0.018(4) 0.010(4) -0.012(3)
C116 0.026(4) 0.025(3) 0.026(4) -0.005(3) 0.008(3) -0.005(3)
C121 0.016(3) 0.011(2) 0.019(3) 0.001(2) 0.001(3) 0.000(2)
C122 0.013(3) 0.017(3) 0.017(3) -0.001(2) 0.004(2) 0.001(2)
C123 0.021(3) 0.022(3) 0.019(3) 0.002(3) 0.001(3) -0.001(3)
C124 0.011(3) 0.020(3) 0.037(4) 0.009(3) 0.005(3) 0.007(2)
C125 0.022(3) 0.018(3) 0.024(3) -0.003(3) 0.010(3) 0.005(2)
C126 0.020(3) 0.015(3) 0.018(3) 0.001(2) 0.007(3) 0.001(2)
C131 0.021(3) 0.025(3) 0.013(3) 0.000(3) 0.005(3) 0.000(2)
C132 0.041(5) 0.035(4) 0.022(4) 0.007(3) 0.010(3) 0.002(3)
C133 0.029(4) 0.025(3) 0.033(4) -0.007(3) 0.009(3) -0.001(3)
C141 0.022(4) 0.020(3) 0.018(3) -0.002(2) 0.006(3) 0.002(3)
C142 0.034(4) 0.030(4) 0.019(3) -0.008(3) 0.002(3) -0.004(3)
C143 0.038(4) 0.031(4) 0.018(4) 0.005(3) 0.010(3) -0.002(3)
Au2 0.01870(11) 0.02076(10) 0.01655(11) 0.00238(9) 0.00365(11) 0.00228(10)
Cl2 0.0320(10) 0.0489(11) 0.0185(8) 0.0034(8) 0.0059(7) 0.0144(9)
N21 0.022(3) 0.018(2) 0.025(3) 0.000(2) 0.005(3) 0.001(2)
N22 0.021(3) 0.015(2) 0.019(3) 0.000(2) 0.003(2) -0.001(2)
N23 0.016(3) 0.019(2) 0.014(2) -0.0020(19) 0.0040(19) -0.001(2)
C201 0.016(3) 0.013(3) 0.021(3) 0.001(2) 0.001(2) -0.003(2)
C202 0.028(4) 0.022(3) 0.030(4) -0.007(3) 0.010(3) -0.002(3)
C203 0.028(4) 0.019(3) 0.022(3) -0.007(3) 0.013(3) -0.007(3)
C204 0.013(3) 0.019(3) 0.021(3) 0.000(2) 0.001(2) -0.003(2)
C205 0.017(3) 0.010(2) 0.015(3) 0.000(2) 0.010(2) -0.006(2)
C206 0.038(5) 0.023(4) 0.040(5) 0.006(3) 0.008(4) 0.011(3)
C211 0.016(3) 0.021(3) 0.014(3) 0.002(2) 0.006(2) 0.004(2)
C212 0.014(3) 0.025(3) 0.032(4) -0.003(3) 0.001(3) 0.003(3)
C213 0.025(4) 0.017(3) 0.044(5) -0.001(3) 0.009(3) 0.001(3)
C214 0.029(4) 0.022(3) 0.032(4) 0.006(3) 0.007(3) 0.007(3)
C215 0.030(4) 0.027(4) 0.030(4) 0.005(3) -0.005(3) 0.007(3)
C216 0.027(4) 0.022(3) 0.022(4) 0.000(3) -0.001(3) 0.000(3)
C221 0.014(3) 0.015(3) 0.023(3) -0.002(2) 0.003(2) 0.000(2)
C222 0.016(3) 0.014(3) 0.024(3) -0.003(2) -0.001(3) 0.004(2)
C223 0.014(3) 0.019(3) 0.034(4) -0.007(3) -0.002(3) 0.001(2)
C224 0.014(3) 0.023(3) 0.040(4) -0.008(3) 0.003(3) -0.007(2)
C225 0.016(3) 0.021(3) 0.036(4) 0.003(3) 0.008(3) -0.001(3)
C226 0.016(3) 0.017(3) 0.026(4) -0.002(3) 0.006(3) 0.003(2)
C231 0.027(4) 0.018(3) 0.019(3) -0.002(2) -0.001(3) 0.000(3)
C232 0.029(4) 0.038(4) 0.026(4) 0.001(3) 0.009(3) 0.002(3)
C233 0.044(5) 0.032(4) 0.025(4) -0.002(3) -0.002(4) 0.007(4)
C241 0.024(4) 0.022(3) 0.023(3) 0.001(3) 0.010(3) 0.000(3)
C242 0.061(6) 0.027(4) 0.027(4) 0.005(3) 0.008(4) 0.003(4)
C243 0.037(5) 0.035(4) 0.036(5) -0.011(4) 0.016(4) -0.003(3)

loop_
_atom_type_symbol
_atom_type_description
_atom_type_scat_dispersion_real
_atom_type_scat_dispersion_imag
_atom_type_scat_source
C C 0.0033 0.0016 'International Tables Vol C Tables 4.2.6.8 and 6.1.1.4'
H H 0.0000 0.0000 'International Tables Vol C Tables 4.2.6.8 and 6.1.1.4'
N N 0.0061 0.0033 'International Tables Vol C Tables 4.2.6.8 and 6.1.1.4'
Cl Cl 0.1484 0.1585 'International Tables Vol C Tables 4.2.6.8 and 6.1.1.4'
Au Au -2.0133 8.8022 'International Tables Vol C Tables 4.2.6.8 and 6.1.1.4'

loop_
_geom_angle_atom_site_label_1
_geom_angle_atom_site_label_2
_geom_angle_atom_site_label_3
_geom_angle
_geom_angle_site_symmetry_1
_geom_angle_site_symmetry_3
_geom_angle_publ_flag
C101 Au1 Cl1 178.8(2) . . ?
C101 N11 C102 111.1(6) . . ?
C101 N11 C106 125.0(6) . . ?
C102 N11 C106 123.9(6) . . ?
C101 N12 C103 110.8(6) . . ?
C101 N12 C104 124.6(6) . . ?
C103 N12 C104 123.6(6) . . ?
C105 N13 C121 124.3(5) . . ?
N12 C101 N11 104.9(6) . . ?
N12 C101 Au1 128.2(5) . . ?
N11 C101 Au1 126.8(5) . . ?
C103 C102 N11 106.3(6) . . ?
C103 C102 H10A 126.9 . . ?
N11 C102 H10A 126.9 . . ?
C102 C103 N12 106.9(6) . . ?
C102 C103 H10B 126.5 . . ?
N12 C103 H10B 126.5 . . ?
N12 C104 C105 113.0(5) . . ?
N12 C104 H10C 109.0 . . ?
C105 C104 H10C 109.0 . . ?
N12 C104 H10D 109.0 . . ?
C105 C104 H10D 109.0 . . ?
H10C C104 H10D 107.8 . . ?
N13 C105 C111 129.3(6) . . ?
N13 C105 C104 115.3(5) . . ?
C111 C105 C104 115.5(6) . . ?
N11 C106 H10E 109.5 . . ?
N11 C106 H10F 109.5 . . ?
H10E C106 H10F 109.5 . . ?
N11 C106 H10G 109.5 . . ?
H10E C106 H10G 109.5 . . ?
H10F C106 H10G 109.5 . . ?
C116 C111 C112 118.9(6) . . ?
C116 C111 C105 120.6(6) . . ?
C112 C111 C105 120.5(6) . . ?
C113 C112 C111 120.8(7) . . ?
C113 C112 H11A 119.6 . . ?
C111 C112 H11A 119.6 . . ?
C114 C113 C112 119.8(7) . . ?
C114 C113 H11B 120.1 . . ?
C112 C113 H11B 120.1 . . ?
C115 C114 C113 120.8(7) . . ?
C115 C114 H11C 119.6 . . ?
C113 C114 H11C 119.6 . . ?
C114 C115 C116 119.7(8) . . ?
C114 C115 H11D 120.2 . . ?
C116 C115 H11D 120.2 . . ?
C111 C116 C115 120.0(7) . . ?
C111 C116 H11E 120.0 . . ?
C115 C116 H11E 120.0 . . ?
C126 C121 C122 120.9(6) . . ?
C126 C121 N13 121.3(6) . . ?
C122 C121 N13 117.2(6) . . ?
C123 C122 C121 118.6(6) . . ?
C123 C122 C131 121.1(6) . . ?
C121 C122 C131 120.2(6) . . ?
C124 C123 C122 120.8(6) . . ?
C124 C123 H12A 119.6 . . ?
C122 C123 H12A 119.6 . . ?
C125 C124 C123 120.3(6) . . ?
C125 C124 H12B 119.8 . . ?
C123 C124 H12B 119.8 . . ?
C124 C125 C126 121.4(6) . . ?
C124 C125 H12C 119.3 . . ?
C126 C125 H12C 119.3 . . ?
C121 C126 C125 117.9(6) . . ?
C121 C126 C141 121.6(6) . . ?
C125 C126 C141 120.4(6) . . ?
C132 C131 C133 110.6(6) . . ?
C132 C131 C122 113.1(6) . . ?
C133 C131 C122 110.8(6) . . ?
C132 C131 H13A 107.4 . . ?
C133 C131 H13A 107.4 . . ?
C122 C131 H13A 107.4 . . ?
C131 C132 H13B 109.5 . . ?
C131 C132 H13C 109.5 . . ?
H13B C132 H13C 109.5 . . ?
C131 C132 H13D 109.5 . . ?
H13B C132 H13D 109.5 . . ?
H13C C132 H13D 109.5 . . ?
C131 C133 H13E 109.5 . . ?
C131 C133 H13F 109.5 . . ?
H13E C133 H13F 109.5 . . ?
C131 C133 H13G 109.5 . . ?
H13E C133 H13G 109.5 . . ?
H13F C133 H13G 109.5 . . ?
C126 C141 C142 110.9(6) . . ?
C126 C141 C143 112.1(6) . . ?
C142 C141 C143 108.9(6) . . ?
C126 C141 H14A 108.3 . . ?
C142 C141 H14A 108.3 . . ?
C143 C141 H14A 108.3 . . ?
C141 C142 H14B 109.5 . . ?
C141 C142 H14C 109.5 . . ?
H14B C142 H14C 109.5 . . ?
C141 C142 H14D 109.5 . . ?
H14B C142 H14D 109.5 . . ?
H14C C142 H14D 109.5 . . ?
C141 C143 H14E 109.5 . . ?
C141 C143 H14F 109.5 . . ?
H14E C143 H14F 109.5 . . ?
C141 C143 H14G 109.5 . . ?
H14E C143 H14G 109.5 . . ?
H14F C143 H14G 109.5 . . ?
C201 Au2 Cl2 178.3(2) . . ?
C201 N21 C202 110.2(6) . . ?
C201 N21 C206 125.2(6) . . ?
C202 N21 C206 124.5(6) . . ?
C201 N22 C203 111.0(6) . . ?
C201 N22 C204 125.1(6) . . ?
C203 N22 C204 123.6(6) . . ?
C205 N23 C221 129.5(5) . . ?
N22 C201 N21 105.0(6) . . ?
N22 C201 Au2 130.2(5) . . ?
N21 C201 Au2 124.8(5) . . ?
C203 C202 N21 107.4(6) . . ?
C203 C202 H20A 126.3 . . ?
N21 C202 H20A 126.3 . . ?
C202 C203 N22 106.4(6) . . ?
C202 C203 H20B 126.8 . . ?
N22 C203 H20B 126.8 . . ?
N22 C204 C205 111.5(5) . . ?
N22 C204 H20C 109.3 . . ?
C205 C204 H20C 109.3 . . ?
N22 C204 H20D 109.3 . . ?
C205 C204 H20D 109.3 . . ?
H20C C204 H20D 108.0 . . ?
N23 C205 C211 129.5(5) . . ?
N23 C205 C204 117.2(5) . . ?
C211 C205 C204 113.4(5) . . ?
N21 C206 H20E 109.5 . . ?
N21 C206 H20F 109.5 . . ?
H20E C206 H20F 109.5 . . ?
N21 C206 H20G 109.5 . . ?
H20E C206 H20G 109.5 . . ?
H20F C206 H20G 109.5 . . ?
C216 C211 C212 117.4(6) . . ?
C216 C211 C205 121.5(6) . . ?
C212 C211 C205 121.0(6) . . ?
C213 C212 C211 120.7(7) . . ?
C213 C212 H21A 119.6 . . ?
C211 C212 H21A 119.6 . . ?
C214 C213 C212 121.1(7) . . ?
C214 C213 H21B 119.4 . . ?
C212 C213 H21B 119.4 . . ?
C213 C214 C215 119.6(7) . . ?
C213 C214 H21C 120.2 . . ?
C215 C214 H21C 120.2 . . ?
C214 C215 C216 119.9(7) . . ?
C214 C215 H21D 120.1 . . ?
C216 C215 H21D 120.1 . . ?
C215 C216 C211 121.2(7) . . ?
C215 C216 H21E 119.4 . . ?
C211 C216 H21E 119.4 . . ?
C222 C221 C226 122.0(6) . . ?
C222 C221 N23 117.2(6) . . ?
C226 C221 N23 120.0(6) . . ?
C221 C222 C223 117.9(7) . . ?
C221 C222 C231 119.4(6) . . ?
C223 C222 C231 122.7(6) . . ?
C224 C223 C222 121.7(7) . . ?
C224 C223 H22A 119.2 . . ?
C222 C223 H22A 119.2 . . ?
C223 C224 C225 119.4(6) . . ?
C223 C224 H22B 120.3 . . ?
C225 C224 H22B 120.3 . . ?
C224 C225 C226 121.9(7) . . ?
C224 C225 H22C 119.1 . . ?
C226 C225 H22C 119.1 . . ?
C225 C226 C221 117.1(6) . . ?
C225 C226 C241 120.9(6) . . ?
C221 C226 C241 121.7(6) . . ?
C222 C231 C233 114.0(6) . . ?
C222 C231 C232 112.1(6) . . ?
C233 C231 C232 108.5(6) . . ?
C222 C231 H23A 107.3 . . ?
C233 C231 H23A 107.3 . . ?
C232 C231 H23A 107.3 . . ?
C231 C232 H23B 109.5 . . ?
C231 C232 H23C 109.5 . . ?
H23B C232 H23C 109.5 . . ?
C231 C232 H23D 109.5 . . ?
H23B C232 H23D 109.5 . . ?
H23C C232 H23D 109.5 . . ?
C231 C233 H23E 109.5 . . ?
C231 C233 H23F 109.5 . . ?
H23E C233 H23F 109.5 . . ?
C231 C233 H23G 109.5 . . ?
H23E C233 H23G 109.5 . . ?
H23F C233 H23G 109.5 . . ?
C226 C241 C242 113.8(6) . . ?
C226 C241 C243 109.0(6) . . ?
C242 C241 C243 111.5(6) . . ?
C226 C241 H24A 107.4 . . ?
C242 C241 H24A 107.4 . . ?
C243 C241 H24A 107.4 . . ?
C241 C242 H24B 109.5 . . ?
C241 C242 H24C 109.5 . . ?
H24B C242 H24C 109.5 . . ?
C241 C242 H24D 109.5 . . ?
H24B C242 H24D 109.5 . . ?
H24C C242 H24D 109.5 . . ?
C241 C243 H24E 109.5 . . ?
C241 C243 H24F 109.5 . . ?
H24E C243 H24F 109.5 . . ?
C241 C243 H24G 109.5 . . ?
H24E C243 H24G 109.5 . . ?
H24F C243 H24G 109.5 . . ?

loop_
_geom_bond_atom_site_label_1
_geom_bond_atom_site_label_2
_geom_bond_distance
_geom_bond_site_symmetry_2
_geom_bond_publ_flag
Au1 C101 1.978(7) . ?
Au1 Cl1 2.2836(17) . ?
N11 C101 1.353(9) . ?
N11 C102 1.382(10) . ?
N11 C106 1.463(9) . ?
N12 C101 1.345(9) . ?
N12 C103 1.385(9) . ?
N12 C104 1.455(8) . ?
N13 C105 1.283(9) . ?
N13 C121 1.419(8) . ?
C102 C103 1.350(11) . ?
C102 H10A 0.9500 . ?
C103 H10B 0.9500 . ?
C104 C105 1.530(9) . ?
C104 H10C 0.9900 . ?
C104 H10D 0.9900 . ?
C105 C111 1.462(9) . ?
C106 H10E 0.9800 . ?
C106 H10F 0.9800 . ?
C106 H10G 0.9800 . ?
C111 C116 1.389(10) . ?
C111 C112 1.400(9) . ?
C112 C113 1.385(9) . ?
C112 H11A 0.9500 . ?
C113 C114 1.378(11) . ?
C113 H11B 0.9500 . ?
C114 C115 1.377(12) . ?
C114 H11C 0.9500 . ?
C115 C116 1.408(10) . ?
C115 H11D 0.9500 . ?
C116 H11E 0.9500 . ?
C121 C126 1.403(9) . ?
C121 C122 1.419(9) . ?
C122 C123 1.392(9) . ?
C122 C131 1.529(9) . ?
C123 C124 1.380(10) . ?
C123 H12A 0.9500 . ?
C124 C125 1.377(10) . ?
C124 H12B 0.9500 . ?
C125 C126 1.404(9) . ?
C125 H12C 0.9500 . ?
C126 C141 1.516(9) . ?
C131 C132 1.526(10) . ?
C131 C133 1.529(9) . ?
C131 H13A 1.0000 . ?
C132 H13B 0.9800 . ?
C132 H13C 0.9800 . ?
C132 H13D 0.9800 . ?
C133 H13E 0.9800 . ?
C133 H13F 0.9800 . ?
C133 H13G 0.9800 . ?
C141 C142 1.536(9) . ?
C141 C143 1.536(10) . ?
C141 H14A 1.0000 . ?
C142 H14B 0.9800 . ?
C142 H14C 0.9800 . ?
C142 H14D 0.9800 . ?
C143 H14E 0.9800 . ?
C143 H14F 0.9800 . ?
C143 H14G 0.9800 . ?
Au2 C201 1.978(7) . ?
Au2 Cl2 2.2863(19) . ?
N21 C201 1.357(8) . ?
N21 C202 1.378(10) . ?
N21 C206 1.457(9) . ?
N22 C201 1.346(8) . ?
N22 C203 1.382(8) . ?
N22 C204 1.451(8) . ?
N23 C205 1.250(8) . ?
N23 C221 1.412(8) . ?
C202 C203 1.342(10) . ?
C202 H20A 0.9500 . ?
C203 H20B 0.9500 . ?
C204 C205 1.535(8) . ?
C204 H20C 0.9900 . ?
C204 H20D 0.9900 . ?
C205 C211 1.515(9) . ?
C206 H20E 0.9800 . ?
C206 H20F 0.9800 . ?
C206 H20G 0.9800 . ?
C211 C216 1.391(9) . ?
C211 C212 1.403(9) . ?
C212 C213 1.380(9) . ?
C212 H21A 0.9500 . ?
C213 C214 1.360(11) . ?
C213 H21B 0.9500 . ?
C214 C215 1.387(11) . ?
C214 H21C 0.9500 . ?
C215 C216 1.388(10) . ?
C215 H21D 0.9500 . ?
C216 H21E 0.9500 . ?
C221 C222 1.399(9) . ?
C221 C226 1.410(9) . ?
C222 C223 1.402(9) . ?
C222 C231 1.520(10) . ?
C223 C224 1.372(11) . ?
C223 H22A 0.9500 . ?
C224 C225 1.392(11) . ?
C224 H22B 0.9500 . ?
C225 C226 1.398(9) . ?
C225 H22C 0.9500 . ?
C226 C241 1.515(10) . ?
C231 C233 1.527(10) . ?
C231 C232 1.531(10) . ?
C231 H23A 1.0000 . ?
C232 H23B 0.9800 . ?
C232 H23C 0.9800 . ?
C232 H23D 0.9800 . ?
C233 H23E 0.9800 . ?
C233 H23F 0.9800 . ?
C233 H23G 0.9800 . ?
C241 C242 1.521(10) . ?
C241 C243 1.541(10) . ?
C241 H24A 1.0000 . ?
C242 H24B 0.9800 . ?
C242 H24C 0.9800 . ?
C242 H24D 0.9800 . ?
C243 H24E 0.9800 . ?
C243 H24F 0.9800 . ?
C243 H24G 0.9800 . ?
